data_4127752
loop_
_publ_author_name
'Han, Shiguo'
'Liu, Xitao'
'Liu, Yi'
'Xu, Zhiyun'
'Li, Yaobin'
'Hong, Maochun'
'Luo, Junhua'
'Sun, Zhihua'

_publ_section_title
;
 High-Temperature Antiferroelectric of Lead Iodide Hybrid Perovskites.
;
_journal_issue 32
_journal_name_full 'Journal of the American Chemical Society'
_journal_page_first 12470
_journal_page_last 12474
_journal_paper_doi 10.1021/jacs.9b05124
_journal_volume 141
_journal_year 2019
_chemical_formula_moiety '0.5(I20 Pb6), 2(C2 H8 N), 2(C4 H12 N)'
_chemical_formula_sum 'C12 H40 I10 N4 Pb3'
_chemical_formula_weight 2131.05
_space_group_crystal_system orthorhombic
_space_group_IT_number 61
_space_group_name_Hall '-P 2ac 2ab'
_space_group_name_H-M_alt 'P b c a'
_symmetry_space_group_name_Hall '-P 2ac 2ab'
_symmetry_space_group_name_H-M 'P b c a'
_atom_sites_solution_hydrogens geom
_atom_sites_solution_primary iterative
_audit_creation_date 2019-04-20
_audit_creation_method
;
Olex2 1.2
(compiled 2018.05.29 svn.r3508 for OlexSys, GUI svn.r5506)
;
_cell_angle_alpha 90
_cell_angle_beta 90
_cell_angle_gamma 90
_cell_formula_units_Z 4
_cell_length_a 9.0291(9)
_cell_length_b 8.9825(9)
_cell_length_c 52.666(6)
_cell_measurement_reflns_used 2513
_cell_measurement_temperature 340(2)
_cell_measurement_theta_max 21.69
_cell_measurement_theta_min 2.38
_cell_volume 4271.4(8)
_computing_molecular_graphics 'Olex2 (Dolomanov et al., 2009)'
_computing_publication_material 'Olex2 (Dolomanov et al., 2009)'
_computing_structure_refinement 'ShelXL (Sheldrick, 2015)'
_computing_structure_solution 'olex2.solve (Bourhis et al., 2015)'
_diffrn_ambient_temperature 340.01
_diffrn_measured_fraction_theta_full 0.998
_diffrn_measured_fraction_theta_max 0.992
_diffrn_measurement_device_type 'Bruker APEX-II CCD'
_diffrn_radiation_type MoK\a
_diffrn_radiation_wavelength 0.71073
_diffrn_reflns_av_R_equivalents 0.1071
_diffrn_reflns_av_unetI/netI 0.0886
_diffrn_reflns_Laue_measured_fraction_full 0.998
_diffrn_reflns_Laue_measured_fraction_max 0.992
_diffrn_reflns_limit_h_max 11
_diffrn_reflns_limit_h_min -11
_diffrn_reflns_limit_k_max 11
_diffrn_reflns_limit_k_min -11
_diffrn_reflns_limit_l_max 68
_diffrn_reflns_limit_l_min -68
_diffrn_reflns_number 26125
_diffrn_reflns_point_group_measured_fraction_full 0.998
_diffrn_reflns_point_group_measured_fraction_max 0.992
_diffrn_reflns_theta_full 25.242
_diffrn_reflns_theta_max 27.626
_diffrn_reflns_theta_min 2.256
_exptl_absorpt_coefficient_mu 19.033
_exptl_crystal_colour dark
_exptl_crystal_density_diffrn 3.314
_exptl_crystal_description block
_exptl_crystal_F_000 3664
_refine_diff_density_max 11.945
_refine_diff_density_min -10.828
_refine_diff_density_rms 1.221
_refine_ls_extinction_coef 0.000021(7)
_refine_ls_extinction_expression Fc^*^=kFc[1+0.001xFc^2^\l^3^/sin(2\q)]^-1/4^
_refine_ls_extinction_method 'SHELXL-2016/6 (Sheldrick 2016)'
_refine_ls_goodness_of_fit_ref 1.084
_refine_ls_hydrogen_treatment constr
_refine_ls_matrix_type full
_refine_ls_number_parameters 137
_refine_ls_number_reflns 5226
_refine_ls_number_restraints 93
_refine_ls_restrained_S_all 1.075
_refine_ls_R_factor_all 0.2133
_refine_ls_R_factor_gt 0.1064
_refine_ls_shift/su_max 0.001
_refine_ls_shift/su_mean 0.000
_refine_ls_structure_factor_coef Fsqd
_refine_ls_weighting_details 'w=1/[\s^2^(Fo^2^)+520.0000P] where P=(Fo^2^+2Fc^2^)/3'
_refine_ls_weighting_scheme calc
_refine_ls_wR_factor_gt 0.2053
_refine_ls_wR_factor_ref 0.2453
_reflns_Friedel_coverage 0.000
_reflns_number_gt 2179
_reflns_number_total 5226
_reflns_threshold_expression 'I > 2\s(I)'
_cod_data_source_file ja9b05124_si_003.cif
_cod_data_source_block x
_cod_database_code 4127752
_shelx_shelxl_version_number 2016/6
_shelx_space_group_comment
;
The symmetry employed for this shelxl refinement is uniquely defined
by the following loop, which should always be used as a source of
symmetry information in preference to the above space-group names.
They are only intended as comments.
;
_olex2_refinement_description
;
1. Twinned data refinement
 Scales: 0.024(2)
 0.976(2)
2. Fixed Uiso
 At 1.2 times of:
  All C(H,H) groups, All N(H,H,H) groups
 At 1.5 times of:
  All C(H,H,H) groups
3. Restrained distances
 C5-C6 = C5-C4 = C4-C3 = C3-N2
 1.5 with sigma of 0.02
 C2-C1
 1.48 with sigma of 0.02
 N1-C2
 1.47 with sigma of 0.02
 C1-N1
 2.3 with sigma of 0.02
 C6-C4
 2.4 with sigma of 0.02
 C5-C3
 2.5 with sigma of 0.02
4. Uiso/Uaniso restraints and constraints
N2 \\sim C3 \\sim C4 \\sim C5 \\sim C6: within 2A with sigma of 0.01 and sigma
for terminal atoms of 0.02
C1 \\sim C2 \\sim N1: within 2A with sigma of 0.005 and sigma for terminal
atoms of 0.01
Uanis(C2) \\sim Ueq, Uanis(C1) \\sim Ueq, Uanis(C5) \\sim Ueq, Uanis(C6) \\sim
Ueq, Uanis(C4) \\sim Ueq, Uanis(C3) \\sim Ueq, Uanis(N1) \\sim Ueq, Uanis(N2)
\\sim Ueq: with sigma of 0.001 and sigma for terminal atoms of 0.002
5.a Secondary CH2 refined with riding coordinates:
 C2(H2D,H2E), C5(H5A,H5B), C4(H4A,H4B), C3(H3A,H3B)
5.b Me refined with riding coordinates:
 C6(H6A,H6B,H6C), N2(H2A,H2B,H2C)
5.c Idealised Me refined as rotating group:
 C1(H1A,H1B,H1C), N1(H1D,H1E,H1F)
;
_olex2_submission_special_instructions 'No special instructions were received'

loop_
_space_group_symop_operation_xyz
'x, y, z'
'x+1/2, -y+1/2, -z'
'-x, y+1/2, -z+1/2'
'-x+1/2, -y, z+1/2'
'-x, -y, -z'
'-x-1/2, y-1/2, z'
'x, -y-1/2, z-1/2'
'x-1/2, y, -z-1/2'

loop_
_atom_site_label
_atom_site_type_symbol
_atom_site_fract_x
_atom_site_fract_y
_atom_site_fract_z
_atom_site_U_iso_or_equiv
_atom_site_adp_type
_atom_site_occupancy
_atom_site_site_symmetry_order
_atom_site_calc_flag
_atom_site_refinement_flags_posn
_atom_site_refinement_flags_adp
_atom_site_refinement_flags_occupancy
Pb1 Pb 0.500000 0.500000 0.500000 0.0533(5) Uani 1 2 d S T P
Pb2 Pb 0.50044(16) 0.51692(14) 0.37359(3) 0.0565(4) Uani 1 1 d . . .
I1 I 0.2917(3) 0.7916(3) 0.49981(6) 0.0820(9) Uani 1 1 d . . .
I2 I 0.5140(4) 0.5163(4) 0.43929(5) 0.0860(9) Uani 1 1 d . . .
I3 I 0.2473(4) 0.2717(3) 0.36769(8) 0.1015(11) Uani 1 1 d . . .
I4 I 0.7506(4) 0.7683(3) 0.37952(7) 0.0934(10) Uani 1 1 d . . .
I5 I 0.5542(4) 0.5147(6) 0.31708(7) 0.1252(16) Uani 1 1 d . . .
C2 C 0.502(9) 1.049(8) 0.5709(12) 0.232(16) Uani 1 1 d D U .
H2D H 0.573656 1.127735 0.573419 0.278 Uiso 1 1 calc R . .
H2E H 0.440870 1.040183 0.586041 0.278 Uiso 1 1 calc R . .
C1 C 0.411(8) 1.076(8) 0.5482(15) 0.229(17) Uani 1 1 d D U .
H1A H 0.464657 1.046538 0.533365 0.343 Uiso 1 1 calc GR . .
H1B H 0.387006 1.179956 0.547185 0.343 Uiso 1 1 calc GR . .
H1C H 0.320878 1.019099 0.549381 0.343 Uiso 1 1 calc GR . .
N1 N 0.575(7) 0.908(7) 0.5651(12) 0.234(16) Uani 1 1 d D U .
H1D H 0.506904 0.841358 0.560555 0.281 Uiso 1 1 calc GR . .
H1E H 0.622940 0.875993 0.578746 0.281 Uiso 1 1 calc GR . .
H1F H 0.638259 0.921750 0.552407 0.281 Uiso 1 1 calc GR . .
C5 C 0.129(11) 0.548(9) 0.2652(15) 0.309(14) Uani 1 1 d D U .
H5A H 0.222855 0.584420 0.271695 0.370 Uiso 1 1 calc R . .
H5B H 0.105257 0.601335 0.249753 0.370 Uiso 1 1 calc R . .
C6 C 0.138(11) 0.383(10) 0.2601(18) 0.312(17) Uani 1 1 d D U .
H6A H 0.213886 0.363874 0.247739 0.469 Uiso 1 1 calc R . .
H6B H 0.161483 0.331475 0.275574 0.469 Uiso 1 1 calc R . .
H6C H 0.044555 0.348294 0.253757 0.469 Uiso 1 1 calc R . .
C4 C 0.009(8) 0.567(10) 0.2846(18) 0.307(13) Uani 1 1 d D U .
H4A H -0.016694 0.671533 0.285601 0.368 Uiso 1 1 calc R . .
H4B H -0.078405 0.513424 0.278897 0.368 Uiso 1 1 calc R . .
C3 C 0.049(11) 0.513(12) 0.3104(16) 0.303(14) Uani 1 1 d D U .
H3A H 0.144936 0.557325 0.314100 0.364 Uiso 1 1 calc R . .
H3B H 0.066461 0.407163 0.308645 0.364 Uiso 1 1 calc R . .
N2 N -0.040(9) 0.531(9) 0.3343(14) 0.290(17) Uani 1 1 d D U .
H2A H 0.007966 0.489115 0.347194 0.348 Uiso 1 1 calc R . .
H2B H -0.054011 0.627029 0.337429 0.348 Uiso 1 1 calc R . .
H2C H -0.127571 0.486271 0.332316 0.348 Uiso 1 1 calc R . .

loop_
_atom_site_aniso_label
_atom_site_aniso_U_11
_atom_site_aniso_U_22
_atom_site_aniso_U_33
_atom_site_aniso_U_23
_atom_site_aniso_U_13
_atom_site_aniso_U_12
Pb1 0.0492(10) 0.0395(9) 0.0711(12) -0.0017(9) 0.0025(10) 0.0001(10)
Pb2 0.0437(7) 0.0437(7) 0.0822(10) -0.0017(7) 0.0004(7) 0.0002(7)
I1 0.0695(17) 0.0629(16) 0.113(2) 0.0038(17) 0.0059(17) 0.0298(15)
I2 0.099(2) 0.093(2) 0.0664(17) -0.0017(16) 0.0056(16) -0.002(2)
I3 0.0637(17) 0.0564(17) 0.184(3) 0.002(2) -0.004(2) -0.0233(16)
I4 0.0671(17) 0.0596(17) 0.153(3) -0.0025(18) -0.001(2) -0.0288(15)
I5 0.101(3) 0.200(5) 0.075(2) -0.002(3) -0.0011(19) -0.005(3)
C2 0.232(16) 0.232(16) 0.232(16) 0.0000(10) 0.0000(10) 0.0000(10)
C1 0.229(17) 0.229(17) 0.229(17) 0.000(2) 0.000(2) 0.000(2)
N1 0.234(17) 0.234(17) 0.234(17) 0.000(2) 0.000(2) 0.000(2)
C5 0.308(14) 0.308(14) 0.309(14) 0.0000(10) 0.0000(10) 0.0000(10)
C6 0.312(17) 0.312(17) 0.312(17) 0.000(2) 0.000(2) 0.000(2)
C4 0.307(13) 0.307(13) 0.307(13) 0.0000(10) 0.0000(10) 0.0000(10)
C3 0.303(14) 0.303(14) 0.303(14) 0.0000(10) 0.0000(10) 0.0000(10)
N2 0.290(17) 0.290(17) 0.290(17) 0.000(2) 0.000(2) 0.000(2)

loop_
_atom_type_symbol
_atom_type_description
_atom_type_scat_dispersion_real
_atom_type_scat_dispersion_imag
_atom_type_scat_source
C C 0.0033 0.0016 'International Tables Vol C Tables 4.2.6.8 and 6.1.1.4'
H H 0.0000 0.0000 'International Tables Vol C Tables 4.2.6.8 and 6.1.1.4'
I I -0.4742 1.8119 'International Tables Vol C Tables 4.2.6.8 and 6.1.1.4'
N N 0.0061 0.0033 'International Tables Vol C Tables 4.2.6.8 and 6.1.1.4'
Pb Pb -3.3944 10.1111 'International Tables Vol C Tables 4.2.6.8 and 6.1.1.4'

loop_
_geom_angle_atom_site_label_1
_geom_angle_atom_site_label_2
_geom_angle_atom_site_label_3
_geom_angle
_geom_angle_site_symmetry_1
_geom_angle_site_symmetry_3
I1 Pb1 I1 180.0 . 5_666
I1 Pb1 I1 89.723(17) . 6_655
I1 Pb1 I1 90.277(17) . 2_566
I1 Pb1 I1 180.0 2_566 6_655
I1 Pb1 I1 90.277(16) 5_666 6_655
I1 Pb1 I1 89.723(16) 5_666 2_566
I2 Pb1 I1 89.01(9) 5_666 5_666
I2 Pb1 I1 90.99(9) 5_666 .
I2 Pb1 I1 89.01(9) . .
I2 Pb1 I1 93.19(9) . 6_655
I2 Pb1 I1 86.81(9) 5_666 6_655
I2 Pb1 I1 86.81(9) . 2_566
I2 Pb1 I1 93.19(9) 5_666 2_566
I2 Pb1 I1 90.99(9) . 5_666
I2 Pb1 I2 180.0 5_666 .
I3 Pb2 I2 97.02(10) 6_665 .
I3 Pb2 I2 96.98(10) . .
I3 Pb2 I3 89.06(4) . 6_665
I3 Pb2 I4 178.96(10) . .
I4 Pb2 I2 82.87(9) 6_755 .
I4 Pb2 I2 83.04(9) . .
I4 Pb2 I3 179.16(11) 6_755 6_665
I4 Pb2 I3 89.90(10) . 6_665
I4 Pb2 I3 91.78(10) 6_755 .
I4 Pb2 I4 89.26(4) 6_755 .
I5 Pb2 I2 168.70(11) . .
I5 Pb2 I3 91.23(12) . 6_665
I5 Pb2 I3 90.83(12) . .
I5 Pb2 I4 89.29(11) . .
I5 Pb2 I4 88.77(12) . 6_755
Pb1 I1 Pb1 161.08(10) . 2_466
Pb1 I2 Pb2 175.01(12) . .
Pb2 I3 Pb2 168.74(15) . 6_655
Pb2 I4 Pb2 168.78(14) 6_765 .
N1 C2 C1 103.0(19) . .
C4 C5 C6 106(2) . .
C3 C4 C5 114(2) . .
C4 C3 N2 127(9) . .

loop_
_geom_bond_atom_site_label_1
_geom_bond_atom_site_label_2
_geom_bond_distance
_geom_bond_site_symmetry_2
Pb1 I1 3.225(3) .
Pb1 I1 3.231(3) 2_566
Pb1 I1 3.231(3) 6_655
Pb1 I1 3.225(3) 5_666
Pb1 I2 3.203(3) .
Pb1 I2 3.203(3) 5_666
Pb2 I2 3.463(3) .
Pb2 I3 3.215(3) 6_665
Pb2 I3 3.190(3) .
Pb2 I4 3.209(3) .
Pb2 I4 3.184(3) 6_755
Pb2 I5 3.016(4) .
C2 C1 1.47(2) .
C2 N1 1.45(2) .
C5 C6 1.51(2) .
C5 C4 1.50(2) .
C4 C3 1.49(2) .
C3 N2 1.50(2) .

loop_
_twin_individual_id
_twin_individual_mass_fraction_refined
1 0.024(2)
2 0.976(2)
